data_4081181
loop_
_publ_author_name
'Scherl, Peter'
'Wadepohl, Hubert'
'Gade, Lutz H.'

_publ_section_title
;
 Hydrogenation and Silylation of a Double-Cyclometalated Ruthenium
 Complex: Structures and Dynamic Behavior of Hydrido and Hydridosilicate
 Ruthenium Complexes
;
_journal_issue 15
_journal_name_full Organometallics
_journal_page_first 4409
_journal_paper_doi 10.1021/om400574a
_journal_volume 32
_journal_year 2013
_chemical_absolute_configuration ad
_chemical_formula_moiety 'C63 H64 N P3 Ru Si'
_chemical_formula_sum 'C63 H64 N P3 Ru Si'
_chemical_formula_weight 1057.22
_space_group_crystal_system orthorhombic
_space_group_IT_number 19
_space_group_name_Hall 'P 2ac 2ab'
_space_group_name_H-M_alt 'P 21 21 21'
_symmetry_cell_setting orthorhombic
_symmetry_Int_Tables_number 19
_symmetry_space_group_name_Hall 'P 2ac 2ab'
_symmetry_space_group_name_H-M 'P 21 21 21'
_atom_sites_solution_hydrogens mixed
_atom_sites_solution_primary iterative
_atom_sites_solution_secondary difmap
_audit_block_code ga_ps24
_audit_creation_date
;
'Mon Jan 07 11:53:12 2013'
;
_audit_update_record 'Mon Jun 10 14:40:58 CEST 2013'
_cell_angle_alpha 90
_cell_angle_beta 90
_cell_angle_gamma 90
_cell_formula_units_Z 4
_cell_length_a 11.90299(5)
_cell_length_b 19.06264(8)
_cell_length_c 22.67018(10)
_cell_measurement_reflns_used 250435
_cell_measurement_temperature 110(2)
_cell_measurement_theta_max 32.1510
_cell_measurement_theta_min 3.5190
_cell_volume 5143.92(4)
_computing_cell_refinement
;
CrysAlisPro, Agilent Technologies,
Version 1.171.36.24 (release 03-12-2012 CrysAlis171 .NET)
(compiled Dec  3 2012,18:21:49)
;
_computing_data_collection
;
CrysAlisPro, Agilent Technologies,
Version 1.171.36.24 (release 03-12-2012 CrysAlis171 .NET)
(compiled Dec  3 2012,18:21:49)
;
_computing_data_reduction
;
CrysAlisPro, Agilent Technologies,
Version 1.171.36.24 (release 03-12-2012 CrysAlis171 .NET)
(compiled Dec  3 2012,18:21:49)
;
_computing_molecular_graphics
;
O. V. Dolomanov, L. J. Bourhis, R. J. Gildea, J. A. K. Howard and H. Puschmann,
OLEX2: a complete structure solution, refinement and analysis program.
J. Appl. Cryst. (2009). 42, 339-341.
;
_computing_publication_material 'encif (Wadepohl, 2009-13); encifer 1.4 (CCDC, 2011)'
_computing_structure_refinement 'SHELXL-2013 (Sheldrick, 2013)'
_computing_structure_solution 'SUPERFLIP (Palatinus, 2007-2009)'
_diffrn_ambient_temperature 110(2)
_diffrn_detector 'CCD plate'
_diffrn_detector_area_resol_mean 7.9621
_diffrn_detector_type 'Agilent EOS'
_diffrn_measured_fraction_theta_full 0.997
_diffrn_measured_fraction_theta_max 0.991
_diffrn_measurement_details
;
  1 omega   -1.00   96.00   0.5000   15.0000
omega____ theta____ kappa____ phi______ frames
    -       28.0026   77.0000 -180.0000 194

  2 omega    6.00   97.00   0.5000   15.0000
omega____ theta____ kappa____ phi______ frames
    -       28.0026   57.0000  -60.0000 182

  3 omega  -34.00   60.00   0.5000   15.0000
omega____ theta____ kappa____ phi______ frames
    -       28.0026  -77.0000  -30.0000 188

  4 omega  -36.00   61.00   0.5000   15.0000
omega____ theta____ kappa____ phi______ frames
    -       28.0026  -79.0000   65.0000 194

  5 omega   -2.00   96.00   0.5000   15.0000
omega____ theta____ kappa____ phi______ frames
    -       28.0026   77.0000   90.0000 196

  6 omega   -4.00   45.00   0.5000   15.0000
omega____ theta____ kappa____ phi______ frames
    -       28.0026   77.0000  -30.0000 98

  7 omega   48.00   74.00   0.5000   15.0000
omega____ theta____ kappa____ phi______ frames
    -       28.0026   77.0000  -30.0000 52

  8 omega  -36.00   61.00   0.5000   15.0000
omega____ theta____ kappa____ phi______ frames
    -       28.0026  -79.0000 -114.0000 194

  9 omega    1.00   78.00   0.5000   15.0000
omega____ theta____ kappa____ phi______ frames
    -       28.0026   38.0000   60.0000 154

 10 omega  -40.00   57.00   0.5000   15.0000
omega____ theta____ kappa____ phi______ frames
    -       28.0026  -77.0000 -180.0000 194

 11 omega  -99.00    4.00   0.5000   15.0000
omega____ theta____ kappa____ phi______ frames
    -      -28.0026  -77.0000  -60.0000 206

 12 omega  -60.00  -23.00   0.5000   15.0000
omega____ theta____ kappa____ phi______ frames
    -      -28.0026   77.0000 -180.0000 74

 13 omega  -41.00   50.00   0.5000   15.0000
omega____ theta____ kappa____ phi______ frames
    -       28.0026  -57.0000   30.0000 182

 14 omega  -41.00   50.00   0.5000   15.0000
omega____ theta____ kappa____ phi______ frames
    -       28.0026  -57.0000  -90.0000 182

 15 omega    1.00  101.00   0.5000   15.0000
omega____ theta____ kappa____ phi______ frames
    -       28.0026   38.0000   90.0000 200

 16 omega  -41.00   50.00   0.5000   15.0000
omega____ theta____ kappa____ phi______ frames
    -       28.0026  -57.0000  120.0000 182

 17 omega  -60.00  -34.00   0.5000   15.0000
omega____ theta____ kappa____ phi______ frames
    -      -28.0026   77.0000    0.0000 52

 18 omega  -35.00   -9.00   0.5000   15.0000
omega____ theta____ kappa____ phi______ frames
    -      -28.0026  -77.0000 -180.0000 52

 19 omega  -35.00   -9.00   0.5000   15.0000
omega____ theta____ kappa____ phi______ frames
    -      -28.0026  -79.0000   -9.0000 52

 20 omega  -31.00   -5.00   0.5000   15.0000
omega____ theta____ kappa____ phi______ frames
    -      -28.0026  -79.0000 -114.0000 52

 21 omega   16.00   42.00   0.5000   15.0000
omega____ theta____ kappa____ phi______ frames
    -       28.0026   57.0000  -90.0000 52

 22 omega   12.00   38.00   0.5000   15.0000
omega____ theta____ kappa____ phi______ frames
    -       28.0026   38.0000  -90.0000 52

 23 omega   33.00   59.00   0.5000   15.0000
omega____ theta____ kappa____ phi______ frames
    -       28.0026  -77.0000   30.0000 52

 24 omega  -37.00  -11.00   0.5000   15.0000
omega____ theta____ kappa____ phi______ frames
    -       28.0026  -77.0000   30.0000 52

 25 omega   35.00   61.00   0.5000   15.0000
omega____ theta____ kappa____ phi______ frames
    -       28.0026  -79.0000  170.0000 52

 26 omega    5.00   55.00   0.5000   15.0000
omega____ theta____ kappa____ phi______ frames
    -       28.0026   19.0000  -30.0000 100

 27 omega   33.00   59.00   0.5000   15.0000
omega____ theta____ kappa____ phi______ frames
    -       28.0026  -77.0000  -60.0000 52

 28 omega    3.00   72.00   0.5000   15.0000
omega____ theta____ kappa____ phi______ frames
    -       28.0026   38.0000 -150.0000 138

 29 phi    120.00  146.00   0.5000   15.0000
omega____ theta____ kappa____ phi______ frames
  28.0026   28.0026   40.0000     -     52

 30 omega   35.00   60.00   0.5000   15.0000
omega____ theta____ kappa____ phi______ frames
    -       28.0026  -77.0000   90.0000 50

 31 omega -102.00   46.00   0.5000   15.0000
omega____ theta____ kappa____ phi______ frames
    -      -28.0026    0.0000  120.0000 296

 32 omega  -46.00    4.00   0.5000   15.0000
omega____ theta____ kappa____ phi______ frames
    -      -28.0026  -79.0000 -114.0000 100

 33 omega -102.00   46.00   0.5000   15.0000
omega____ theta____ kappa____ phi______ frames
    -      -28.0026    0.0000  240.0000 296

 34 omega -102.00   46.00   0.5000   15.0000
omega____ theta____ kappa____ phi______ frames
    -      -28.0026    0.0000    0.0000 296

 35 omega  -46.00    4.00   0.5000   15.0000
omega____ theta____ kappa____ phi______ frames
    -      -28.0026  -79.0000   -9.0000 100

 36 omega  -43.00   60.00   0.5000   15.0000
omega____ theta____ kappa____ phi______ frames
    -       28.0026  -77.0000  -60.0000 206

 37 omega  -46.00  102.00   0.5000   15.0000
omega____ theta____ kappa____ phi______ frames
    -       28.0026    0.0000  240.0000 296

 38 omega  -43.00   61.00   0.5000   15.0000
omega____ theta____ kappa____ phi______ frames
    -       28.0026  -79.0000  170.0000 208

 39 omega  -46.00  102.00   0.5000   15.0000
omega____ theta____ kappa____ phi______ frames
    -       28.0026    0.0000  120.0000 296

 40 omega  -46.00  102.00   0.5000   15.0000
omega____ theta____ kappa____ phi______ frames
    -       28.0026    0.0000    0.0000 296

 41 omega  -21.00  102.00   0.5000   15.0000
omega____ theta____ kappa____ phi______ frames
    -       28.0026   19.0000   60.0000 246

 42 omega   -4.00   99.00   0.5000   15.0000
omega____ theta____ kappa____ phi______ frames
    -       28.0026   77.0000 -150.0000 206

 43 omega  -43.00   60.00   0.5000   15.0000
omega____ theta____ kappa____ phi______ frames
    -       28.0026  -77.0000   90.0000 206

 44 omega  -21.00  102.00   0.5000   15.0000
omega____ theta____ kappa____ phi______ frames
    -       28.0026   19.0000 -150.0000 246

 45 omega  -21.00  102.00   0.5000   15.0000
omega____ theta____ kappa____ phi______ frames
    -       28.0026   19.0000 -180.0000 246

 46 omega  -43.00   60.00   0.5000   15.0000
omega____ theta____ kappa____ phi______ frames
    -       28.0026  -77.0000    0.0000 206

 47 omega  -21.00  102.00   0.5000   15.0000
omega____ theta____ kappa____ phi______ frames
    -       28.0026   19.0000 -120.0000 246

 48 omega  -21.00  102.00   0.5000   15.0000
omega____ theta____ kappa____ phi______ frames
    -       28.0026   19.0000  -90.0000 246

 49 omega  -21.00  102.00   0.5000   15.0000
omega____ theta____ kappa____ phi______ frames
    -       28.0026   19.0000  -60.0000 246

 50 omega  -21.00  102.00   0.5000   15.0000
omega____ theta____ kappa____ phi______ frames
    -       28.0026   19.0000  -30.0000 246

 51 omega  -21.00  102.00   0.5000   15.0000
omega____ theta____ kappa____ phi______ frames
    -       28.0026   19.0000    0.0000 246

 52 omega  -21.00  102.00   0.5000   15.0000
omega____ theta____ kappa____ phi______ frames
    -       28.0026   19.0000   30.0000 246

 53 omega    6.00   97.00   0.5000   15.0000
omega____ theta____ kappa____ phi______ frames
    -       28.0026   57.0000  -90.0000 182

 54 omega    1.00  101.00   0.5000   15.0000
omega____ theta____ kappa____ phi______ frames
    -       28.0026   38.0000 -180.0000 200

 55 omega  -21.00  102.00   0.5000   15.0000
omega____ theta____ kappa____ phi______ frames
    -       28.0026   19.0000  120.0000 246

 56 omega  -21.00  102.00   0.5000   15.0000
omega____ theta____ kappa____ phi______ frames
    -       28.0026   19.0000  150.0000 246

 57 omega  -46.00   15.00   0.5000   15.0000
omega____ theta____ kappa____ phi______ frames
    -       28.0026  -19.0000 -180.0000 122

 58 omega  -21.00   -3.50   0.5000   15.0000
omega____ theta____ kappa____ phi______ frames
    -       28.0026   19.0000   90.0000 35

;
_diffrn_measurement_device '\k-geometry diffractometer'
_diffrn_measurement_device_type 'Agilent SuperNova, Dual, Cu at zero, Eos'
_diffrn_measurement_method '\w and \p scans'
_diffrn_measurement_specimen_support 'polyimid foil'
_diffrn_orient_matrix_UB_11 -0.0058764000
_diffrn_orient_matrix_UB_12 -0.0316942000
_diffrn_orient_matrix_UB_13 -0.0160920000
_diffrn_orient_matrix_UB_21 -0.0333204000
_diffrn_orient_matrix_UB_22 0.0176782000
_diffrn_orient_matrix_UB_23 -0.0212593000
_diffrn_orient_matrix_UB_31 0.0490538000
_diffrn_orient_matrix_UB_32 0.0081922000
_diffrn_orient_matrix_UB_33 -0.0163782000
_diffrn_radiation_monochromator mirror
_diffrn_radiation_probe x-ray
_diffrn_radiation_type 'Mo K\a'
_diffrn_radiation_wavelength 0.7107
_diffrn_reflns_av_R_equivalents 0.0960
_diffrn_reflns_av_unetI/netI 0.0283
_diffrn_reflns_Laue_measured_fraction_full 0.997
_diffrn_reflns_Laue_measured_fraction_max 0.991
_diffrn_reflns_limit_h_max 17
_diffrn_reflns_limit_h_min -17
_diffrn_reflns_limit_k_max 28
_diffrn_reflns_limit_k_min -28
_diffrn_reflns_limit_l_max 34
_diffrn_reflns_limit_l_min -34
_diffrn_reflns_number 614554
_diffrn_reflns_point_group_measured_fraction_full 0.998
_diffrn_reflns_point_group_measured_fraction_max 0.986
_diffrn_reflns_theta_full 25.242
_diffrn_reflns_theta_max 32.381
_diffrn_reflns_theta_min 3.193
_diffrn_source 'microfocus X-Ray tube'
_diffrn_source_type 'Agilent SuperNova (Mo) X-ray Source'
_exptl_absorpt_coefficient_mu 0.464
_exptl_absorpt_correction_T_max 0.977
_exptl_absorpt_correction_T_min 0.906
_exptl_absorpt_correction_type analytical
_exptl_absorpt_process_details
;
CrysAlisPro, Agilent Technologies,
Version 1.171.36.24 (release 03-12-2012 CrysAlis171 .NET)
(compiled Dec  3 2012,18:21:49)
Analytical numeric absorption correction using a multifaceted crystal
            model based on expressions derived by R.C. Clark & J.S. Reid.
(Clark, R. C. & Reid, J. S. (1995). Acta Cryst. A51, 887-897)
;
_exptl_crystal_colour yellow
_exptl_crystal_density_diffrn 1.365
_exptl_crystal_description needle
_exptl_crystal_F_000 2208
_exptl_crystal_size_max 0.2619
_exptl_crystal_size_mid 0.1085
_exptl_crystal_size_min 0.0553
_refine_diff_density_max 0.646
_refine_diff_density_min -0.708
_refine_diff_density_rms 0.060
_refine_ls_abs_structure_details
;
 Flack x determined using 7512 quotients [(I+)-(I-)]/[(I+)+(I-)]
 (Parsons and Flack (2004), Acta Cryst. A60, s61).
;
_refine_ls_abs_structure_Flack -0.020(4)
_refine_ls_extinction_method none
_refine_ls_goodness_of_fit_ref 1.049
_refine_ls_hydrogen_treatment mixed
_refine_ls_matrix_type full
_refine_ls_number_parameters 630
_refine_ls_number_reflns 18157
_refine_ls_number_restraints 0
_refine_ls_restrained_S_all 1.049
_refine_ls_R_factor_all 0.0274
_refine_ls_R_factor_gt 0.0243
_refine_ls_shift/su_max 0.003
_refine_ls_shift/su_mean 0.000
_refine_ls_structure_factor_coef Fsqd
_refine_ls_weighting_details 'w=1/[\s^2^(Fo^2^)+(0.0332P)^2^+0.4446P] where P=(Fo^2^+2Fc^2^)/3'
_refine_ls_weighting_scheme calc
_refine_ls_wR_factor_gt 0.0547
_refine_ls_wR_factor_ref 0.0553
_reflns_Friedel_coverage 0.830
_reflns_Friedel_fraction_full 0.999
_reflns_Friedel_fraction_max 0.980
_reflns_number_gt 17253
_reflns_number_total 18157
_reflns_threshold_expression 'I > 2\s(I)'
_cod_data_source_file om400574a_si_002.cif
_cod_data_source_block ga_ps24
_cod_database_code 4081181
_audit_block_refno 1673
_audit_block_usercomment 'PS409, needle, yellow'
_olex2_refinement_description
;
1. Fixed Uiso
 At 1.2 times of:
  All C(H) groups, All C(H,H) groups
2.a Ternary CH refined with riding coordinates:
 C4(H4), C7(H7), C20(H20), C23(H23), C36(H36), C39(H39)
2.b Secondary CH2 refined with riding coordinates:
 C1(H1A,H1B), C2(H2A,H2B), C3(H3A,H3B), C5(H5A,H5B), C6(H6A,H6B), C21(H21A,
 H21B), C22(H22A,H22B), C37(H37A,H37B), C38(H38A,H38B)
2.c Aromatic/amide H refined with riding coordinates:
 C10(H10), C11(H11), C12(H12), C13(H13), C15(H15), C16(H16), C17(H17),
 C18(H18), C19(H19), C25(H25), C26(H26), C27(H27), C28(H28), C29(H29), C31(H31),
  C32(H32), C33(H33), C34(H34), C35(H35), C41(H41), C42(H42), C43(H43),
 C44(H44), C45(H45), C48(H48), C49(H49), C50(H50), C51(H51), C53(H53), C54(H54),
  C55(H55), C56(H56), C57(H57), C59(H59), C60(H60), C61(H61), C62(H62), C63(H63)
;
_shelx_estimated_absorpt_t_max 0.955
_shelx_estimated_absorpt_t_min 0.955
_cell_oxdiff_length_a 11.90282(8)
_cell_oxdiff_length_b 19.06502(12)
_cell_oxdiff_length_c 22.66766(14)
_cell_oxdiff_angle_alpha 90.0010(5)
_cell_oxdiff_angle_beta 89.9852(5)
_cell_oxdiff_angle_gamma 89.9759(5)
_cell_oxdiff_volume 5143.92(6)
_cell_oxdiff_measurement_reflns_used 250417
_reflns_odcompleteness_completeness 99.79
_reflns_odcompleteness_theta 30.44
_reflns_odcompleteness_iscentric 1

loop_
_symmetry_equiv_pos_as_xyz
'x, y, z'
'-x+1/2, -y, z+1/2'
'x+1/2, -y+1/2, -z'
'-x, y+1/2, -z+1/2'

loop_
_atom_site_label
_atom_site_type_symbol
_atom_site_fract_x
_atom_site_fract_y
_atom_site_fract_z
_atom_site_U_iso_or_equiv
_atom_site_adp_type
_atom_site_occupancy
_atom_site_site_symmetry_order
_atom_site_calc_flag
_atom_site_refinement_flags_posn
_atom_site_refinement_flags_adp
Ru Ru -0.97619(2) -0.97857(2) -0.09654(2) 0.00846(3) Uani 1 1 d . .
P1 P -0.82859(4) -1.00326(2) -0.03389(2) 0.01000(8) Uani 1 1 d . .
P2 P -1.04303(3) -0.89489(2) -0.02841(2) 0.00947(8) Uani 1 1 d . .
P3 P -0.86338(4) -0.89637(2) -0.14085(2) 0.01127(8) Uani 1 1 d . .
Si Si -0.97862(4) -1.10298(2) -0.10766(2) 0.01138(8) Uani 1 1 d . .
N N -0.81425(12) -0.85400(8) -0.02762(7) 0.0123(3) Uani 1 1 d . .
C1 C -0.75081(15) -0.91871(9) -0.01997(8) 0.0129(3) Uani 1 1 d . .
H1A H -0.7217 -0.9198 0.0209 0.016 Uiso 1 1 calc R U
H1B H -0.6851 -0.9171 -0.0467 0.016 Uiso 1 1 calc R U
C2 C -0.91918(14) -0.84855(9) 0.00507(8) 0.0122(3) Uani 1 1 d . .
H2A H -0.9382 -0.7982 0.0093 0.015 Uiso 1 1 calc R U
H2B H -0.9069 -0.8676 0.0452 0.015 Uiso 1 1 calc R U
C3 C -0.81781(15) -0.82740(9) -0.08813(8) 0.0145(3) Uani 1 1 d . .
H3A H -0.7423 -0.8103 -0.0995 0.017 Uiso 1 1 calc R U
H3B H -0.8705 -0.7873 -0.0902 0.017 Uiso 1 1 calc R U
C4 C -0.71321(15) -1.06161(9) -0.06274(8) 0.0131(3) Uani 1 1 d . .
H4 H -0.6474 -1.0305 -0.0708 0.016 Uiso 1 1 calc R U
C5 C -0.67805(17) -1.11064(10) -0.01177(8) 0.0186(4) Uani 1 1 d . .
H5A H -0.7212 -1.1550 -0.0137 0.022 Uiso 1 1 calc R U
H5B H -0.5971 -1.1219 -0.0148 0.022 Uiso 1 1 calc R U
C6 C -0.70195(17) -1.07294(10) 0.04627(8) 0.0178(4) Uani 1 1 d . .
H6A H -0.6498 -1.0330 0.0518 0.021 Uiso 1 1 calc R U
H6B H -0.6937 -1.1055 0.0800 0.021 Uiso 1 1 calc R U
C7 C -0.82378(15) -1.04697(9) 0.04113(8) 0.0135(3) Uani 1 1 d . .
H7 H -0.8706 -1.0903 0.0372 0.016 Uiso 1 1 calc R U
C8 C -0.73151(15) -1.10506(9) -0.11822(8) 0.0131(3) Uani 1 1 d . .
C9 C -0.83529(16) -1.13383(9) -0.13632(8) 0.0135(3) Uani 1 1 d . .
C10 C -0.83307(17) -1.18380(9) -0.18180(8) 0.0162(3) Uani 1 1 d . .
H10 H -0.9018 -1.2045 -0.1940 0.019 Uiso 1 1 calc R U
C11 C -0.73412(17) -1.20421(10) -0.20977(8) 0.0187(4) Uani 1 1 d . .
H11 H -0.7355 -1.2393 -0.2396 0.022 Uiso 1 1 calc R U
C12 C -0.63395(17) -1.17299(10) -0.19375(8) 0.0180(4) Uani 1 1 d . .
H12 H -0.5662 -1.1850 -0.2135 0.022 Uiso 1 1 calc R U
C13 C -0.63309(16) -1.12372(10) -0.14840(8) 0.0154(3) Uani 1 1 d . .
H13 H -0.5641 -1.1022 -0.1376 0.018 Uiso 1 1 calc R U
C14 C -0.86586(14) -1.01066(8) 0.09600(8) 0.0138(3) Uani 1 1 d . .
C15 C -0.96294(16) -1.03571(10) 0.12299(8) 0.0193(4) Uani 1 1 d . .
H15 H -1.0043 -1.0724 0.1047 0.023 Uiso 1 1 calc R U
C16 C -1.00058(17) -1.00791(13) 0.17632(9) 0.0260(5) Uani 1 1 d . .
H16 H -1.0664 -1.0263 0.1943 0.031 Uiso 1 1 calc R U
C17 C -0.94339(18) -0.95415(12) 0.20301(9) 0.0244(4) Uani 1 1 d . .
H17 H -0.9702 -0.9346 0.2389 0.029 Uiso 1 1 calc R U
C18 C -0.84551(19) -0.92834(11) 0.17710(9) 0.0228(4) Uani 1 1 d . .
H18 H -0.8054 -0.8911 0.1953 0.027 Uiso 1 1 calc R U
C19 C -0.80684(17) -0.95724(10) 0.12475(8) 0.0185(4) Uani 1 1 d . .
H19 H -0.7388 -0.9404 0.1081 0.022 Uiso 1 1 calc R U
C20 C -1.12273(15) -0.91449(9) 0.04063(8) 0.0129(3) Uani 1 1 d . .
H20 H -1.0682 -0.9286 0.0720 0.016 Uiso 1 1 calc R U
C21 C -1.17304(16) -0.84232(10) 0.05688(8) 0.0167(3) Uani 1 1 d . .
H21A H -1.2293 -0.8473 0.0888 0.020 Uiso 1 1 calc R U
H21B H -1.1133 -0.8099 0.0704 0.020 Uiso 1 1 calc R U
C22 C -1.22841(16) -0.81445(10) 0.00067(8) 0.0163(3) Uani 1 1 d . .
H22A H -1.2475 -0.7643 0.0056 0.020 Uiso 1 1 calc R U
H22B H -1.2986 -0.8406 -0.0073 0.020 Uiso 1 1 calc R U
C23 C -1.14567(15) -0.82350(9) -0.05173(8) 0.0122(3) Uani 1 1 d . .
H23 H -1.1904 -0.8431 -0.0852 0.015 Uiso 1 1 calc R U
C24 C -1.21498(14) -0.96892(9) 0.03735(8) 0.0135(3) Uani 1 1 d . .
C25 C -1.24979(16) -1.00044(10) 0.08990(9) 0.0187(3) Uani 1 1 d . .
H25 H -1.2134 -0.9885 0.1258 0.022 Uiso 1 1 calc R U
C26 C -1.33674(17) -1.04900(11) 0.09054(10) 0.0238(4) Uani 1 1 d . .
H26 H -1.3594 -1.0699 0.1267 0.029 Uiso 1 1 calc R U
C27 C -1.39060(17) -1.06707(12) 0.03834(10) 0.0249(4) Uani 1 1 d . .
H27 H -1.4491 -1.1010 0.0386 0.030 Uiso 1 1 calc R U
C28 C -1.35858(16) -1.03538(11) -0.01403(9) 0.0212(4) Uani 1 1 d . .
H28 H -1.3961 -1.0470 -0.0497 0.025 Uiso 1 1 calc R U
C29 C -1.27135(15) -0.98648(10) -0.01440(8) 0.0154(3) Uani 1 1 d . .
H29 H -1.2501 -0.9649 -0.0505 0.018 Uiso 1 1 calc R U
C30 C -1.09858(15) -0.75387(9) -0.07273(8) 0.0129(3) Uani 1 1 d . .
C31 C -1.05606(15) -0.70354(9) -0.03387(9) 0.0156(3) Uani 1 1 d . .
H31 H -1.0550 -0.7131 0.0073 0.019 Uiso 1 1 calc R U
C32 C -1.01519(17) -0.63968(9) -0.05451(9) 0.0195(4) Uani 1 1 d . .
H32 H -0.9847 -0.6066 -0.0276 0.023 Uiso 1 1 calc R U
C33 C -1.01889(19) -0.62421(10) -0.11438(10) 0.0239(4) Uani 1 1 d . .
H33 H -0.9903 -0.5809 -0.1286 0.029 Uiso 1 1 calc R U
C34 C -1.06456(18) -0.67248(11) -0.15300(10) 0.0233(4) Uani 1 1 d . .
H34 H -1.0690 -0.6618 -0.1939 0.028 Uiso 1 1 calc R U
C35 C -1.10413(16) -0.73670(10) -0.13246(8) 0.0166(3) Uani 1 1 d . .
H35 H -1.1354 -0.7693 -0.1595 0.020 Uiso 1 1 calc R U
C36 C -0.73594(16) -0.92360(11) -0.18460(9) 0.0179(4) Uani 1 1 d . .
H36 H -0.7181 -0.9730 -0.1732 0.021 Uiso 1 1 calc R U
C37 C -0.7838(2) -0.92551(14) -0.24803(10) 0.0292(5) Uani 1 1 d . .
H37A H -0.7215 -0.9219 -0.2768 0.035 Uiso 1 1 calc R U
H37B H -0.8226 -0.9708 -0.2547 0.035 Uiso 1 1 calc R U
C38 C -0.8654(2) -0.86589(14) -0.25763(9) 0.0276(5) Uani 1 1 d . .
H38A H -0.9123 -0.8756 -0.2927 0.033 Uiso 1 1 calc R U
H38B H -0.8234 -0.8219 -0.2648 0.033 Uiso 1 1 calc R U
C39 C -0.94072(16) -0.85748(10) -0.20306(8) 0.0174(4) Uani 1 1 d . .
H39 H -0.9511 -0.8063 -0.1952 0.021 Uiso 1 1 calc R U
C40 C -0.63187(16) -0.88063(10) -0.17358(8) 0.0157(3) Uani 1 1 d . .
C41 C -0.54374(16) -0.90930(11) -0.14067(9) 0.0207(4) Uani 1 1 d . .
H41 H -0.5478 -0.9572 -0.1292 0.025 Uiso 1 1 calc R U
C42 C -0.45092(17) -0.87033(12) -0.12420(10) 0.0247(4) Uani 1 1 d . .
H42 H -0.3935 -0.8911 -0.1009 0.030 Uiso 1 1 calc R U
C43 C -0.44168(18) -0.80071(12) -0.14182(10) 0.0259(4) Uani 1 1 d . .
H43 H -0.3786 -0.7734 -0.1304 0.031 Uiso 1 1 calc R U
C44 C -0.5259(2) -0.77192(12) -0.17621(10) 0.0284(4) Uani 1 1 d . .
H44 H -0.5193 -0.7248 -0.1895 0.034 Uiso 1 1 calc R U
C45 C -0.62000(18) -0.81104(12) -0.19155(10) 0.0242(4) Uani 1 1 d . .
H45 H -0.6773 -0.7900 -0.2147 0.029 Uiso 1 1 calc R U
C46 C -1.05613(15) -0.89216(9) -0.20559(8) 0.0138(3) Uani 1 1 d . .
C47 C -1.08907(15) -0.94286(9) -0.16313(7) 0.0121(3) Uani 1 1 d . .
C48 C -1.19889(15) -0.96996(10) -0.16994(8) 0.0147(3) Uani 1 1 d . .
H48 H -1.2242 -1.0048 -0.1431 0.018 Uiso 1 1 calc R U
C49 C -1.27140(16) -0.94786(11) -0.21427(9) 0.0187(4) Uani 1 1 d . .
H49 H -1.3447 -0.9673 -0.2168 0.022 Uiso 1 1 calc R U
C50 C -1.23767(18) -0.89776(11) -0.25481(9) 0.0209(4) Uani 1 1 d . .
H50 H -1.2872 -0.8823 -0.2850 0.025 Uiso 1 1 calc R U
C51 C -1.12951(17) -0.87056(10) -0.25030(8) 0.0181(4) Uani 1 1 d . .
H51 H -1.1050 -0.8366 -0.2781 0.022 Uiso 1 1 calc R U
C52 C -1.08847(16) -1.13279(10) -0.16286(9) 0.0158(3) Uani 1 1 d . .
C53 C -1.18186(18) -1.17243(11) -0.14567(10) 0.0249(4) Uani 1 1 d . .
H53 H -1.1841 -1.1920 -0.1072 0.030 Uiso 1 1 calc R U
C54 C -1.2718(2) -1.18371(14) -0.18405(12) 0.0337(5) Uani 1 1 d . .
H54 H -1.3345 -1.2106 -0.1714 0.040 Uiso 1 1 calc R U
C55 C -1.2699(2) -1.15616(13) -0.23999(12) 0.0325(5) Uani 1 1 d . .
H55 H -1.3322 -1.1628 -0.2656 0.039 Uiso 1 1 calc R U
C56 C -1.1767(2) -1.11862(12) -0.25919(10) 0.0268(5) Uani 1 1 d . .
H56 H -1.1737 -1.1011 -0.2984 0.032 Uiso 1 1 calc R U
C57 C -1.08814(17) -1.10688(11) -0.22064(9) 0.0195(4) Uani 1 1 d . .
H57 H -1.0253 -1.0804 -0.2339 0.023 Uiso 1 1 calc R U
C58 C -1.00053(15) -1.15964(9) -0.03941(8) 0.0153(3) Uani 1 1 d . .
C59 C -0.92750(18) -1.21529(10) -0.02676(9) 0.0202(4) Uani 1 1 d . .
H59 H -0.8707 -1.2272 -0.0544 0.024 Uiso 1 1 calc R U
C60 C -0.9361(2) -1.25360(11) 0.02540(10) 0.0286(5) Uani 1 1 d . .
H60 H -0.8837 -1.2899 0.0337 0.034 Uiso 1 1 calc R U
C61 C -1.0211(3) -1.23867(11) 0.06501(10) 0.0323(5) Uani 1 1 d . .
H61 H -1.0264 -1.2641 0.1009 0.039 Uiso 1 1 calc R U
C62 C -1.0983(2) -1.18663(12) 0.05225(10) 0.0286(5) Uani 1 1 d . .
H62 H -1.1591 -1.1781 0.0784 0.034 Uiso 1 1 calc R U
C63 C -1.08719(18) -1.14659(10) 0.00099(9) 0.0206(4) Uani 1 1 d . .
H63 H -1.1392 -1.1099 -0.0066 0.025 Uiso 1 1 calc R U
HA H -0.933(2) -1.0254(14) -0.1490(11) 0.025(6) Uiso 1 1 d . .
HB H -1.071(2) -1.0331(14) -0.0758(11) 0.024(6) Uiso 1 1 d . .

loop_
_atom_site_aniso_label
_atom_site_aniso_U_11
_atom_site_aniso_U_22
_atom_site_aniso_U_33
_atom_site_aniso_U_23
_atom_site_aniso_U_13
_atom_site_aniso_U_12
Ru 0.00800(5) 0.00734(5) 0.01004(5) -0.00146(4) -0.00032(5) 0.00000(4)
P1 0.00914(18) 0.00895(17) 0.01191(18) -0.00245(14) -0.00109(15) 0.00067(14)
P2 0.00881(19) 0.00825(16) 0.01136(18) -0.00156(14) 0.00050(14) 0.00019(14)
P3 0.01003(19) 0.00952(18) 0.0143(2) -0.00069(15) 0.00083(15) -0.00013(15)
Si 0.01225(19) 0.00911(18) 0.0128(2) -0.00226(14) -0.00037(18) -0.00066(18)
N 0.0116(6) 0.0100(6) 0.0154(7) -0.0023(5) 0.0014(5) -0.0010(5)
C1 0.0088(7) 0.0121(7) 0.0180(8) -0.0033(6) -0.0011(6) -0.0004(6)
C2 0.0108(7) 0.0104(7) 0.0155(8) -0.0027(6) 0.0002(6) 0.0000(6)
C3 0.0158(8) 0.0107(7) 0.0170(9) -0.0012(6) 0.0024(6) -0.0037(6)
C4 0.0118(8) 0.0119(7) 0.0156(8) -0.0044(6) -0.0009(6) 0.0024(6)
C5 0.0213(9) 0.0172(8) 0.0173(8) -0.0051(7) -0.0066(7) 0.0095(7)
C6 0.0183(9) 0.0191(8) 0.0160(8) -0.0041(7) -0.0058(7) 0.0068(7)
C7 0.0151(8) 0.0122(7) 0.0132(7) -0.0026(6) -0.0027(6) 0.0005(6)
C8 0.0152(8) 0.0105(7) 0.0135(7) -0.0022(6) -0.0007(6) 0.0028(6)
C9 0.0169(8) 0.0109(7) 0.0126(7) -0.0006(6) -0.0008(6) 0.0020(6)
C10 0.0199(9) 0.0130(8) 0.0156(8) -0.0023(6) -0.0019(7) 0.0028(7)
C11 0.0264(10) 0.0161(8) 0.0135(8) -0.0037(6) -0.0004(7) 0.0069(7)
C12 0.0208(9) 0.0193(8) 0.0138(8) 0.0000(7) 0.0037(7) 0.0084(7)
C13 0.0149(8) 0.0153(8) 0.0159(8) 0.0016(6) 0.0008(7) 0.0041(6)
C14 0.0143(7) 0.0136(7) 0.0135(7) 0.0003(6) -0.0024(6) 0.0009(6)
C15 0.0182(9) 0.0247(9) 0.0148(8) -0.0009(6) -0.0024(7) -0.0050(7)
C16 0.0194(10) 0.0425(13) 0.0160(8) 0.0012(8) 0.0031(6) -0.0051(8)
C17 0.0243(10) 0.0348(11) 0.0139(8) -0.0047(8) 0.0029(7) 0.0039(8)
C18 0.0281(11) 0.0229(9) 0.0175(9) -0.0070(7) 0.0007(8) -0.0022(8)
C19 0.0189(9) 0.0201(8) 0.0165(8) -0.0041(7) 0.0017(7) -0.0039(7)
C20 0.0138(8) 0.0133(7) 0.0118(7) -0.0018(6) 0.0021(6) -0.0007(6)
C21 0.0187(9) 0.0150(8) 0.0163(8) -0.0043(6) 0.0060(7) -0.0007(7)
C22 0.0146(8) 0.0126(8) 0.0215(9) -0.0004(6) 0.0051(7) 0.0029(6)
C23 0.0115(7) 0.0107(7) 0.0143(8) -0.0016(6) -0.0005(6) 0.0011(6)
C24 0.0108(7) 0.0127(8) 0.0171(8) -0.0007(6) 0.0021(6) 0.0001(6)
C25 0.0172(8) 0.0223(8) 0.0168(8) 0.0021(7) 0.0019(7) -0.0033(7)
C26 0.0184(9) 0.0267(9) 0.0264(10) 0.0069(8) 0.0028(8) -0.0056(7)
C27 0.0157(9) 0.0243(9) 0.0346(11) 0.0032(9) 0.0008(8) -0.0072(7)
C28 0.0155(8) 0.0222(10) 0.0258(10) -0.0025(7) -0.0041(7) -0.0031(7)
C29 0.0140(7) 0.0152(8) 0.0170(8) -0.0007(6) -0.0002(6) 0.0009(6)
C30 0.0106(7) 0.0107(7) 0.0173(8) -0.0008(6) 0.0011(6) 0.0027(6)
C31 0.0137(8) 0.0126(7) 0.0205(8) -0.0027(6) -0.0017(6) 0.0028(6)
C32 0.0136(8) 0.0132(7) 0.0317(10) -0.0032(7) -0.0009(8) 0.0019(7)
C33 0.0205(9) 0.0157(8) 0.0355(11) 0.0049(7) 0.0055(9) -0.0008(8)
C34 0.0260(10) 0.0212(9) 0.0226(10) 0.0065(8) 0.0046(8) 0.0014(8)
C35 0.0172(8) 0.0159(8) 0.0167(8) 0.0002(6) -0.0008(7) 0.0035(6)
C36 0.0141(8) 0.0185(9) 0.0211(9) -0.0040(7) 0.0033(7) 0.0023(7)
C37 0.0257(11) 0.0403(13) 0.0216(10) -0.0123(9) 0.0043(9) 0.0021(10)
C38 0.0248(11) 0.0422(13) 0.0160(9) 0.0044(9) 0.0015(8) -0.0035(10)
C39 0.0162(8) 0.0186(8) 0.0174(8) 0.0058(7) 0.0006(7) 0.0019(7)
C40 0.0124(8) 0.0178(8) 0.0170(8) 0.0017(6) 0.0046(6) 0.0017(6)
C41 0.0169(9) 0.0212(9) 0.0241(9) 0.0049(7) 0.0032(7) 0.0048(7)
C42 0.0141(9) 0.0326(11) 0.0274(10) 0.0024(8) 0.0001(7) 0.0041(8)
C43 0.0143(9) 0.0314(11) 0.0321(11) -0.0012(9) 0.0051(8) -0.0039(8)
C44 0.0211(10) 0.0259(10) 0.0383(12) 0.0092(8) 0.0074(10) -0.0040(9)
C45 0.0177(9) 0.0241(10) 0.0308(11) 0.0125(8) 0.0004(8) 0.0001(8)
C46 0.0157(8) 0.0129(7) 0.0129(7) -0.0014(6) -0.0008(6) 0.0032(6)
C47 0.0125(7) 0.0124(7) 0.0115(7) -0.0031(6) -0.0001(6) 0.0017(6)
C48 0.0134(7) 0.0176(9) 0.0132(7) -0.0021(6) -0.0014(6) -0.0010(6)
C49 0.0147(8) 0.0239(9) 0.0176(9) -0.0047(7) -0.0052(7) 0.0000(7)
C50 0.0242(10) 0.0210(9) 0.0175(9) -0.0018(7) -0.0083(7) 0.0029(8)
C51 0.0226(9) 0.0170(8) 0.0147(8) 0.0012(6) -0.0043(7) 0.0022(7)
C52 0.0148(8) 0.0130(8) 0.0196(9) -0.0068(6) -0.0018(7) 0.0002(6)
C53 0.0241(10) 0.0215(9) 0.0290(11) -0.0054(8) -0.0013(8) -0.0083(8)
C54 0.0211(11) 0.0332(12) 0.0470(15) -0.0096(11) -0.0065(10) -0.0102(9)
C55 0.0238(11) 0.0333(12) 0.0404(13) -0.0169(10) -0.0148(10) 0.0021(9)
C56 0.0305(11) 0.0281(11) 0.0218(10) -0.0109(8) -0.0087(9) 0.0055(9)
C57 0.0196(9) 0.0207(9) 0.0183(9) -0.0074(7) -0.0028(7) 0.0003(7)
C58 0.0188(9) 0.0104(7) 0.0168(8) -0.0028(6) -0.0003(6) -0.0034(6)
C59 0.0260(10) 0.0121(8) 0.0225(9) 0.0008(7) -0.0021(8) -0.0020(7)
C60 0.0426(13) 0.0144(8) 0.0286(11) 0.0059(8) -0.0086(10) -0.0045(8)
C61 0.0529(15) 0.0199(9) 0.0242(10) 0.0075(7) -0.0021(11) -0.0146(11)
C62 0.0389(13) 0.0232(10) 0.0237(10) -0.0006(8) 0.0102(9) -0.0136(9)
C63 0.0240(10) 0.0158(8) 0.0219(9) -0.0008(7) 0.0034(8) -0.0058(7)

loop_
_atom_type_symbol
_atom_type_description
_atom_type_scat_dispersion_real
_atom_type_scat_dispersion_imag
_atom_type_scat_source
C C 0.0033 0.0016 'International Tables Vol C Tables 4.2.6.8 and 6.1.1.4'
H H 0.0000 0.0000 'International Tables Vol C Tables 4.2.6.8 and 6.1.1.4'
N N 0.0061 0.0033 'International Tables Vol C Tables 4.2.6.8 and 6.1.1.4'
P P 0.1023 0.0942 'International Tables Vol C Tables 4.2.6.8 and 6.1.1.4'
Ru Ru -1.2594 0.8363 'International Tables Vol C Tables 4.2.6.8 and 6.1.1.4'
Si Si 0.0817 0.0704 'International Tables Vol C Tables 4.2.6.8 and 6.1.1.4'

loop_
_exptl_crystal_face_index_h
_exptl_crystal_face_index_k
_exptl_crystal_face_index_l
_exptl_crystal_face_perp_dist
_exptl_oxdiff_crystal_face_indexfrac_h
_exptl_oxdiff_crystal_face_indexfrac_k
_exptl_oxdiff_crystal_face_indexfrac_l
_exptl_oxdiff_crystal_face_x
_exptl_oxdiff_crystal_face_y
_exptl_oxdiff_crystal_face_z
14 -15 4 0.0552 13.9833 -14.9966 4.0013 0.3287 -0.8161 0.4975
-14 14 -3 0.0369 -13.9838 13.9981 -3.0006 -0.3132 0.7772 -0.5221
-8 -16 21 0.1215 -8.0014 -15.9649 21.0170 0.2148 -0.4624 -0.8675
7 17 -22 0.1105 7.0025 16.9643 -22.0166 -0.2245 0.5346 0.8431
-4 -22 -16 0.0207 -4.0101 -21.9843 -15.9581 0.9771 0.0842 -0.1154
4 22 16 0.0347 4.0101 21.9843 15.9581 -0.9771 -0.0842 0.1154
14 6 -17 0.1158 13.9926 5.9711 -17.0132 0.0023 0.0010 1.0140

loop_
_geom_angle_atom_site_label_1
_geom_angle_atom_site_label_2
_geom_angle_atom_site_label_3
_geom_angle
P1 Ru P2 89.527(15)
P1 Ru Si 82.616(16)
P1 Ru HA 95.6(9)
P1 Ru HB 102.8(9)
P2 Ru Si 137.526(16)
P2 Ru HA 171.5(10)
P2 Ru HB 90.6(9)
P3 Ru P1 87.895(16)
P3 Ru P2 91.273(16)
P3 Ru Si 129.772(17)
P3 Ru HA 82.1(10)
P3 Ru HB 169.1(9)
Si Ru HA 50.3(10)
Si Ru HB 51.5(9)
C47 Ru P1 168.66(5)
C47 Ru P2 92.01(5)
C47 Ru P3 80.84(5)
C47 Ru Si 103.59(5)
C47 Ru HA 81.6(9)
C47 Ru HB 88.4(9)
HA Ru HB 94.9(13)
C1 P1 Ru 107.61(6)
C1 P1 C7 102.17(8)
C4 P1 Ru 117.49(6)
C4 P1 C1 101.82(8)
C4 P1 C7 91.71(8)
C7 P1 Ru 131.70(6)
C2 P2 Ru 108.53(5)
C2 P2 C23 106.24(8)
C20 P2 Ru 125.79(6)
C20 P2 C2 98.86(8)
C20 P2 C23 92.85(8)
C23 P2 Ru 121.21(6)
C3 P3 Ru 111.86(6)
C3 P3 C36 107.36(9)
C36 P3 Ru 120.86(7)
C39 P3 Ru 108.53(6)
C39 P3 C3 110.74(9)
C39 P3 C36 96.34(9)
Ru Si HA 41.3(8)
Ru Si HB 42.1(8)
C9 Si Ru 109.27(6)
C9 Si HA 78.9(8)
C9 Si HB 150.5(8)
C52 Si Ru 112.09(6)
C52 Si C9 107.32(8)
C52 Si C58 105.76(8)
C52 Si HA 96.3(8)
C52 Si HB 93.7(8)
C58 Si Ru 118.67(5)
C58 Si C9 102.88(8)
C58 Si HA 155.9(8)
C58 Si HB 90.6(8)
HA Si HB 78.4(11)
C1 N C3 114.84(14)
C2 N C1 116.39(14)
C2 N C3 115.32(14)
P1 C1 H1A 108.1
P1 C1 H1B 108.1
N C1 P1 116.70(12)
N C1 H1A 108.1
N C1 H1B 108.1
H1A C1 H1B 107.3
P2 C2 H2A 108.4
P2 C2 H2B 108.4
N C2 P2 115.71(12)
N C2 H2A 108.4
N C2 H2B 108.4
H2A C2 H2B 107.4
P3 C3 H3A 109.3
P3 C3 H3B 109.3
N C3 P3 111.50(11)
N C3 H3A 109.3
N C3 H3B 109.3
H3A C3 H3B 108.0
P1 C4 H4 106.5
C5 C4 P1 107.17(12)
C5 C4 H4 106.5
C8 C4 P1 120.25(13)
C8 C4 H4 106.5
C8 C4 C5 109.14(14)
C4 C5 H5A 110.1
C4 C5 H5B 110.1
H5A C5 H5B 108.4
C6 C5 C4 108.04(15)
C6 C5 H5A 110.1
C6 C5 H5B 110.1
C5 C6 H6A 110.7
C5 C6 H6B 110.7
C5 C6 C7 105.21(15)
H6A C6 H6B 108.8
C7 C6 H6A 110.7
C7 C6 H6B 110.7
P1 C7 H7 105.5
C6 C7 P1 103.78(12)
C6 C7 H7 105.5
C14 C7 P1 121.88(12)
C14 C7 C6 113.49(14)
C14 C7 H7 105.5
C9 C8 C4 125.21(16)
C13 C8 C4 114.95(16)
C13 C8 C9 119.36(16)
C8 C9 Si 124.09(13)
C10 C9 Si 118.27(14)
C10 C9 C8 117.40(17)
C9 C10 H10 118.7
C11 C10 C9 122.67(18)
C11 C10 H10 118.7
C10 C11 H11 120.3
C12 C11 C10 119.32(17)
C12 C11 H11 120.3
C11 C12 H12 120.3
C11 C12 C13 119.42(18)
C13 C12 H12 120.3
C8 C13 H13 119.2
C12 C13 C8 121.68(18)
C12 C13 H13 119.2
C15 C14 C7 118.72(15)
C15 C14 C19 117.51(17)
C19 C14 C7 123.47(16)
C14 C15 H15 119.4
C14 C15 C16 121.18(18)
C16 C15 H15 119.4
C15 C16 H16 119.8
C17 C16 C15 120.48(19)
C17 C16 H16 119.8
C16 C17 H17 120.2
C16 C17 C18 119.52(19)
C18 C17 H17 120.2
C17 C18 H18 120.1
C19 C18 C17 119.84(19)
C19 C18 H18 120.1
C14 C19 H19 119.3
C18 C19 C14 121.42(18)
C18 C19 H19 119.3
P2 C20 H20 108.7
C21 C20 P2 102.62(12)
C21 C20 H20 108.7
C24 C20 P2 117.69(12)
C24 C20 H20 108.7
C24 C20 C21 109.95(15)
C20 C21 H21A 110.5
C20 C21 H21B 110.5
H21A C21 H21B 108.7
C22 C21 C20 106.11(14)
C22 C21 H21A 110.5
C22 C21 H21B 110.5
C21 C22 H22A 109.9
C21 C22 H22B 109.9
C21 C22 C23 109.00(14)
H22A C22 H22B 108.3
C23 C22 H22A 109.9
C23 C22 H22B 109.9
P2 C23 H23 106.6
C22 C23 P2 105.90(12)
C22 C23 H23 106.6
C30 C23 P2 118.39(12)
C30 C23 C22 112.15(14)
C30 C23 H23 106.6
C25 C24 C20 117.93(16)
C29 C24 C20 123.80(16)
C29 C24 C25 118.17(17)
C24 C25 H25 119.4
C26 C25 C24 121.10(19)
C26 C25 H25 119.4
C25 C26 H26 120.0
C25 C26 C27 120.03(19)
C27 C26 H26 120.0
C26 C27 H27 120.2
C28 C27 C26 119.66(19)
C28 C27 H27 120.2
C27 C28 H28 120.0
C27 C28 C29 120.07(19)
C29 C28 H28 120.0
C24 C29 C28 120.94(17)
C24 C29 H29 119.5
C28 C29 H29 119.5
C31 C30 C23 122.46(16)
C35 C30 C23 119.49(16)
C35 C30 C31 117.91(17)
C30 C31 H31 119.5
C32 C31 C30 121.00(18)
C32 C31 H31 119.5
C31 C32 H32 119.9
C33 C32 C31 120.19(19)
C33 C32 H32 119.9
C32 C33 H33 120.3
C34 C33 C32 119.35(18)
C34 C33 H33 120.3
C33 C34 H34 119.8
C33 C34 C35 120.45(19)
C35 C34 H34 119.8
C30 C35 H35 119.5
C34 C35 C30 121.02(19)
C34 C35 H35 119.5
P3 C36 H36 107.2
C37 C36 P3 101.48(14)
C37 C36 H36 107.2
C40 C36 P3 115.14(13)
C40 C36 H36 107.2
C40 C36 C37 118.03(18)
C36 C37 H37A 109.5
C36 C37 H37B 109.5
H37A C37 H37B 108.1
C38 C37 C36 110.66(18)
C38 C37 H37A 109.5
C38 C37 H37B 109.5
C37 C38 H38A 109.7
C37 C38 H38B 109.7
C37 C38 C39 109.74(18)
H38A C38 H38B 108.2
C39 C38 H38A 109.7
C39 C38 H38B 109.7
P3 C39 H39 108.6
C38 C39 P3 106.44(14)
C38 C39 H39 108.6
C46 C39 P3 107.74(12)
C46 C39 C38 116.75(17)
C46 C39 H39 108.6
C41 C40 C36 119.53(17)
C45 C40 C36 123.52(18)
C45 C40 C41 116.84(18)
C40 C41 H41 118.9
C42 C41 C40 122.25(19)
C42 C41 H41 118.9
C41 C42 H42 120.1
C41 C42 C43 119.9(2)
C43 C42 H42 120.1
C42 C43 H43 120.5
C44 C43 C42 118.9(2)
C44 C43 H43 120.5
C43 C44 H44 119.6
C43 C44 C45 120.8(2)
C45 C44 H44 119.6
C40 C45 H45 119.4
C44 C45 C40 121.3(2)
C44 C45 H45 119.4
C47 C46 C39 121.23(15)
C51 C46 C39 117.49(16)
C51 C46 C47 121.26(17)
C46 C47 Ru 121.56(13)
C48 C47 Ru 122.91(13)
C48 C47 C46 115.47(16)
C47 C48 H48 118.6
C49 C48 C47 122.85(18)
C49 C48 H48 118.6
C48 C49 H49 119.7
C50 C49 C48 120.58(18)
C50 C49 H49 119.7
C49 C50 H50 120.8
C49 C50 C51 118.45(18)
C51 C50 H50 120.8
C46 C51 H51 119.3
C50 C51 C46 121.39(18)
C50 C51 H51 119.3
C53 C52 Si 121.70(16)
C53 C52 C57 116.96(18)
C57 C52 Si 120.64(14)
C52 C53 H53 119.4
C54 C53 C52 121.2(2)
C54 C53 H53 119.4
C53 C54 H54 119.9
C55 C54 C53 120.3(2)
C55 C54 H54 119.9
C54 C55 H55 120.0
C54 C55 C56 120.0(2)
C56 C55 H55 120.0
C55 C56 H56 120.3
C57 C56 C55 119.5(2)
C57 C56 H56 120.3
C52 C57 H57 119.0
C56 C57 C52 122.0(2)
C56 C57 H57 119.0
C59 C58 Si 120.71(14)
C59 C58 C63 117.21(18)
C63 C58 Si 122.05(14)
C58 C59 H59 119.2
C60 C59 C58 121.7(2)
C60 C59 H59 119.2
C59 C60 H60 120.1
C61 C60 C59 119.8(2)
C61 C60 H60 120.1
C60 C61 H61 120.1
C60 C61 C62 119.88(19)
C62 C61 H61 120.1
C61 C62 H62 119.9
C61 C62 C63 120.2(2)
C63 C62 H62 119.9
C58 C63 H63 119.5
C62 C63 C58 121.1(2)
C62 C63 H63 119.5

loop_
_geom_bond_atom_site_label_1
_geom_bond_atom_site_label_2
_geom_bond_distance
Ru P1 2.3076(5)
Ru P2 2.3586(4)
Ru P3 2.2952(5)
Ru Si 2.3850(5)
Ru C47 2.1324(17)
Ru HA 1.58(3)
Ru HB 1.60(3)
P1 C1 1.8855(17)
P1 C4 1.8844(18)
P1 C7 1.8948(18)
P2 C2 1.8789(18)
P2 C20 1.8680(18)
P2 C23 1.9036(18)
P3 C3 1.8577(18)
P3 C36 1.8852(19)
P3 C39 1.8400(19)
Si C9 1.9180(19)
Si C52 1.8971(19)
Si C58 1.9049(19)
Si HA 1.84(3)
Si HB 1.87(3)
N C1 1.457(2)
N C2 1.456(2)
N C3 1.463(2)
C1 H1A 0.9900
C1 H1B 0.9900
C2 H2A 0.9900
C2 H2B 0.9900
C3 H3A 0.9900
C3 H3B 0.9900
C4 H4 1.0000
C4 C5 1.544(3)
C4 C8 1.522(2)
C5 H5A 0.9900
C5 H5B 0.9900
C5 C6 1.526(3)
C6 H6A 0.9900
C6 H6B 0.9900
C6 C7 1.537(3)
C7 H7 1.0000
C7 C14 1.509(2)
C8 C9 1.413(3)
C8 C13 1.403(3)
C9 C10 1.404(2)
C10 H10 0.9500
C10 C11 1.393(3)
C11 H11 0.9500
C11 C12 1.381(3)
C12 H12 0.9500
C12 C13 1.392(3)
C13 H13 0.9500
C14 C15 1.392(3)
C14 C19 1.398(2)
C15 H15 0.9500
C15 C16 1.394(3)
C16 H16 0.9500
C16 C17 1.371(3)
C17 H17 0.9500
C17 C18 1.394(3)
C18 H18 0.9500
C18 C19 1.387(3)
C19 H19 0.9500
C20 H20 1.0000
C20 C21 1.545(2)
C20 C24 1.513(2)
C21 H21A 0.9900
C21 H21B 0.9900
C21 C22 1.530(3)
C22 H22A 0.9900
C22 H22B 0.9900
C22 C23 1.553(2)
C23 H23 1.0000
C23 C30 1.518(2)
C24 C25 1.397(3)
C24 C29 1.392(2)
C25 H25 0.9500
C25 C26 1.389(3)
C26 H26 0.9500
C26 C27 1.389(3)
C27 H27 0.9500
C27 C28 1.386(3)
C28 H28 0.9500
C28 C29 1.395(3)
C29 H29 0.9500
C30 C31 1.397(2)
C30 C35 1.395(3)
C31 H31 0.9500
C31 C32 1.392(3)
C32 H32 0.9500
C32 C33 1.390(3)
C33 H33 0.9500
C33 C34 1.382(3)
C34 H34 0.9500
C34 C35 1.392(3)
C35 H35 0.9500
C36 H36 1.0000
C36 C37 1.547(3)
C36 C40 1.506(3)
C37 H37A 0.9900
C37 H37B 0.9900
C37 C38 1.510(4)
C38 H38A 0.9900
C38 H38B 0.9900
C38 C39 1.536(3)
C39 H39 1.0000
C39 C46 1.526(3)
C40 C41 1.399(3)
C40 C45 1.395(3)
C41 H41 0.9500
C41 C42 1.383(3)
C42 H42 0.9500
C42 C43 1.390(3)
C43 H43 0.9500
C43 C44 1.384(3)
C44 H44 0.9500
C44 C45 1.390(3)
C45 H45 0.9500
C46 C47 1.419(2)
C46 C51 1.400(3)
C47 C48 1.414(2)
C48 H48 0.9500
C48 C49 1.390(3)
C49 H49 0.9500
C49 C50 1.385(3)
C50 H50 0.9500
C50 C51 1.392(3)
C51 H51 0.9500
C52 C53 1.400(3)
C52 C57 1.400(3)
C53 H53 0.9500
C53 C54 1.396(3)
C54 H54 0.9500
C54 C55 1.373(4)
C55 H55 0.9500
C55 C56 1.389(4)
C56 H56 0.9500
C56 C57 1.388(3)
C57 H57 0.9500
C58 C59 1.401(3)
C58 C63 1.402(3)
C59 H59 0.9500
C59 C60 1.394(3)
C60 H60 0.9500
C60 C61 1.382(4)
C61 H61 0.9500
C61 C62 1.383(4)
C62 H62 0.9500
C62 C63 1.397(3)
C63 H63 0.9500

loop_
_geom_torsion_atom_site_label_1
_geom_torsion_atom_site_label_2
_geom_torsion_atom_site_label_3
_geom_torsion_atom_site_label_4
_geom_torsion
Ru P1 C1 N 24.20(15)
Ru P1 C4 C5 -140.52(10)
Ru P1 C4 C8 -15.25(17)
Ru P1 C7 C6 157.98(9)
Ru P1 C7 C14 -72.54(16)
Ru P2 C2 N 18.76(14)
Ru P2 C20 C21 -164.10(9)
Ru P2 C20 C24 -43.28(16)
Ru P3 C3 N 27.42(14)
Ru P3 C36 C37 94.99(14)
Ru P3 C36 C40 -136.33(12)
Ru P3 C39 C38 -125.86(13)
Ru P3 C39 C46 0.09(14)
Ru Si C52 C53 -113.90(16)
Ru Si C52 C57 56.18(17)
Ru C47 C48 C49 -178.37(14)
P1 C4 C5 C6 -27.68(18)
P1 C4 C8 C9 -32.1(2)
P1 C4 C8 C13 155.96(14)
P1 C7 C14 C15 110.97(17)
P1 C7 C14 C19 -75.5(2)
P2 C20 C21 C22 49.46(16)
P2 C20 C24 C25 159.64(14)
P2 C20 C24 C29 -24.1(2)
P2 C23 C30 C31 -76.6(2)
P2 C23 C30 C35 107.77(17)
P3 C36 C37 C38 38.4(2)
P3 C36 C40 C41 106.30(18)
P3 C36 C40 C45 -69.7(2)
P3 C39 C46 C47 2.2(2)
P3 C39 C46 C51 -179.62(14)
Si C9 C10 C11 173.22(15)
Si C52 C53 C54 168.65(18)
Si C52 C57 C56 -169.49(16)
Si C58 C59 C60 174.43(16)
Si C58 C63 C62 -176.78(16)
C1 P1 C4 C5 102.26(13)
C1 P1 C4 C8 -132.46(14)
C1 P1 C7 C6 -74.68(12)
C1 P1 C7 C14 54.81(15)
C1 N C2 P2 -80.30(17)
C1 N C3 P3 51.54(17)
C2 P2 C20 C21 75.31(13)
C2 P2 C20 C24 -163.87(13)
C2 N C1 P1 53.61(19)
C2 N C3 P3 -88.01(15)
C3 P3 C36 C37 -135.12(14)
C3 P3 C36 C40 -6.44(17)
C3 P3 C39 C38 110.99(15)
C3 P3 C39 C46 -123.06(13)
C3 N C1 P1 -85.49(16)
C3 N C2 P2 58.61(17)
C4 P1 C1 N 148.34(14)
C4 P1 C7 C6 27.80(12)
C4 P1 C7 C14 157.28(15)
C4 C5 C6 C7 50.1(2)
C4 C8 C9 Si 18.2(3)
C4 C8 C9 C10 -167.54(17)
C4 C8 C13 C12 168.80(17)
C5 C4 C8 C9 92.3(2)
C5 C4 C8 C13 -79.7(2)
C5 C6 C7 P1 -48.27(17)
C5 C6 C7 C14 177.34(15)
C6 C7 C14 C15 -123.84(19)
C6 C7 C14 C19 49.7(2)
C7 P1 C1 N -117.28(14)
C7 P1 C4 C5 -0.55(13)
C7 P1 C4 C8 124.73(15)
C7 C14 C15 C16 174.75(18)
C7 C14 C19 C18 -175.99(18)
C8 C4 C5 C6 -159.40(16)
C8 C9 C10 C11 -1.4(3)
C9 Si C52 C53 126.13(17)
C9 Si C52 C57 -63.78(17)
C9 C8 C13 C12 -3.7(3)
C9 C10 C11 C12 -1.9(3)
C10 C11 C12 C13 2.5(3)
C11 C12 C13 C8 0.3(3)
C13 C8 C9 Si -170.17(14)
C13 C8 C9 C10 4.1(3)
C14 C15 C16 C17 1.1(3)
C15 C14 C19 C18 -2.3(3)
C15 C16 C17 C18 -1.4(3)
C16 C17 C18 C19 -0.1(3)
C17 C18 C19 C14 2.0(3)
C19 C14 C15 C16 0.8(3)
C20 P2 C2 N 151.33(13)
C20 C21 C22 C23 -47.17(19)
C20 C24 C25 C26 177.69(18)
C20 C24 C29 C28 -177.64(17)
C21 C20 C24 C25 -83.4(2)
C21 C20 C24 C29 92.8(2)
C21 C22 C23 P2 21.66(17)
C21 C22 C23 C30 -108.86(17)
C22 C23 C30 C31 47.2(2)
C22 C23 C30 C35 -128.43(18)
C23 P2 C2 N -113.06(13)
C23 P2 C20 C21 -31.61(13)
C23 P2 C20 C24 89.20(14)
C23 C30 C31 C32 -178.91(17)
C23 C30 C35 C34 178.23(17)
C24 C20 C21 C22 -76.54(18)
C24 C25 C26 C27 0.1(3)
C25 C24 C29 C28 -1.4(3)
C25 C26 C27 C28 -1.3(3)
C26 C27 C28 C29 1.1(3)
C27 C28 C29 C24 0.2(3)
C29 C24 C25 C26 1.2(3)
C30 C31 C32 C33 1.7(3)
C31 C30 C35 C34 2.4(3)
C31 C32 C33 C34 0.7(3)
C32 C33 C34 C35 -1.5(3)
C33 C34 C35 C30 -0.1(3)
C35 C30 C31 C32 -3.2(3)
C36 P3 C3 N -107.37(13)
C36 P3 C39 C38 -0.30(16)
C36 P3 C39 C46 125.66(13)
C36 C37 C38 C39 -41.9(3)
C36 C40 C41 C42 -173.58(19)
C36 C40 C45 C44 174.8(2)
C37 C36 C40 C41 -133.8(2)
C37 C36 C40 C45 50.2(3)
C37 C38 C39 P3 23.0(2)
C37 C38 C39 C46 -97.2(2)
C38 C39 C46 C47 121.85(19)
C38 C39 C46 C51 -60.0(2)
C39 P3 C3 N 148.63(12)
C39 P3 C36 C37 -21.05(15)
C39 P3 C36 C40 107.63(15)
C39 C46 C47 Ru -4.0(2)
C39 C46 C47 C48 178.92(16)
C39 C46 C51 C50 -177.95(18)
C40 C36 C37 C38 -88.4(2)
C40 C41 C42 C43 -1.8(3)
C41 C40 C45 C44 -1.4(3)
C41 C42 C43 C44 -0.6(3)
C42 C43 C44 C45 1.9(3)
C43 C44 C45 C40 -0.9(4)
C45 C40 C41 C42 2.7(3)
C46 C47 C48 C49 -1.3(3)
C47 C46 C51 C50 0.2(3)
C47 C48 C49 C50 0.7(3)
C48 C49 C50 C51 0.4(3)
C49 C50 C51 C46 -0.8(3)
C51 C46 C47 Ru 177.98(14)
C51 C46 C47 C48 0.9(2)
C52 C53 C54 C55 0.3(4)
C53 C52 C57 C56 1.1(3)
C53 C54 C55 C56 1.9(4)
C54 C55 C56 C57 -2.6(3)
C55 C56 C57 C52 1.1(3)
C57 C52 C53 C54 -1.8(3)
C58 Si C52 C53 16.82(18)
C58 Si C52 C57 -173.09(15)
C58 C59 C60 C61 2.5(3)
C59 C58 C63 C62 1.3(3)
C59 C60 C61 C62 1.1(3)
C60 C61 C62 C63 -3.4(3)
C61 C62 C63 C58 2.2(3)
C63 C58 C59 C60 -3.7(3)
